data_4517648
loop_
_publ_author_name
'Matveevskaya, Vladislava V.'
'Pavlov, Dmitry I.'
'Sukhikh, Taisiya S.'
'Gushchin, Artem L.'
'Ivanov, Alexander Yu'
'Tennikova, Tatiana B.'
'Sharoyko, Vladimir V.'
'Baykov, Sergey V.'
'Benassi, Enrico'
'Potapov, Andrei S.'

_publ_section_title
;
 Arene-Ruthenium(II) Complexes Containing
 11<i>H</i>-Indeno[1,2-<i>b</i>]quinoxalin-11-one Derivatives and
 Tryptanthrin-6-oxime: Synthesis, Characterization, Cytotoxicity, and
 Catalytic Transfer Hydrogenation of Aryl Ketones.
;
_journal_issue 19
_journal_name_full 'ACS omega'
_journal_page_first 11167
_journal_page_last 11179
_journal_paper_doi 10.1021/acsomega.0c01204
_journal_volume 5
_journal_year 2020
_chemical_formula_moiety 'C25 H22 Cl N3 O Ru'
_chemical_formula_sum 'C25 H22 Cl N3 O Ru'
_chemical_formula_weight 516.97
_space_group_crystal_system monoclinic
_space_group_IT_number 14
_space_group_name_Hall '-P 2yn'
_space_group_name_H-M_alt 'P 1 21/n 1'
_atom_sites_solution_hydrogens geom
_atom_sites_solution_primary dual
_audit_creation_date 2019-10-11
_audit_creation_method
;
Olex2 1.2
(compiled 2018.05.29 svn.r3508 for OlexSys, GUI svn.r5506)
;
_cell_angle_alpha 90
_cell_angle_beta 93.968(2)
_cell_angle_gamma 90
_cell_formula_units_Z 4
_cell_length_a 15.3365(10)
_cell_length_b 8.0892(6)
_cell_length_c 17.0781(14)
_cell_measurement_reflns_used 9967
_cell_measurement_temperature 200(2)
_cell_measurement_theta_max 28.68
_cell_measurement_theta_min 2.39
_cell_volume 2113.6(3)
_computing_molecular_graphics 'Olex2 (Dolomanov et al., 2009)'
_computing_publication_material 'Olex2 (Dolomanov et al., 2009)'
_computing_structure_refinement 'ShelXL (Sheldrick, 2015)'
_computing_structure_solution 'ShelXT (Sheldrick, 2015)'
_diffrn_ambient_temperature 200(2)
_diffrn_measured_fraction_theta_full 1.000
_diffrn_measured_fraction_theta_max 1.000
_diffrn_measurement_device_type 'CCD area detector'
_diffrn_measurement_method 'phi and omega scans'
_diffrn_radiation_monochromator graphite
_diffrn_radiation_type MoK\a
_diffrn_radiation_wavelength 0.71073
_diffrn_reflns_av_R_equivalents 0.0304
_diffrn_reflns_av_unetI/netI 0.0221
_diffrn_reflns_Laue_measured_fraction_full 1.000
_diffrn_reflns_Laue_measured_fraction_max 1.000
_diffrn_reflns_limit_h_max 13
_diffrn_reflns_limit_h_min -20
_diffrn_reflns_limit_k_max 10
_diffrn_reflns_limit_k_min -10
_diffrn_reflns_limit_l_max 23
_diffrn_reflns_limit_l_min -23
_diffrn_reflns_number 28954
_diffrn_reflns_point_group_measured_fraction_full 1.000
_diffrn_reflns_point_group_measured_fraction_max 1.000
_diffrn_reflns_theta_full 25.242
_diffrn_reflns_theta_max 28.726
_diffrn_reflns_theta_min 1.726
_exptl_absorpt_coefficient_mu 0.891
_exptl_absorpt_correction_T_max 0.7458
_exptl_absorpt_correction_T_min 0.6762
_exptl_absorpt_correction_type multi-scan
_exptl_absorpt_process_details
'SADABS-2012/1 (Bruker,2012) was used for absorption correction. wR2(int) was 0.0482 before and 0.0413 after correction. The Ratio of minimum to maximum transmission is 0.9067. The \l/2 correction factor is 0.0015.'
_exptl_crystal_colour red
_exptl_crystal_colour_primary red
_exptl_crystal_density_diffrn 1.625
_exptl_crystal_description prism
_exptl_crystal_F_000 1048
_exptl_crystal_size_max 0.15
_exptl_crystal_size_mid 0.1
_exptl_crystal_size_min 0.08
_refine_diff_density_max 0.583
_refine_diff_density_min -0.339
_refine_diff_density_rms 0.063
_refine_ls_extinction_method none
_refine_ls_goodness_of_fit_ref 1.026
_refine_ls_hydrogen_treatment constr
_refine_ls_matrix_type full
_refine_ls_number_parameters 283
_refine_ls_number_reflns 5460
_refine_ls_number_restraints 0
_refine_ls_restrained_S_all 1.026
_refine_ls_R_factor_all 0.0273
_refine_ls_R_factor_gt 0.0224
_refine_ls_shift/su_max 0.002
_refine_ls_shift/su_mean 0.000
_refine_ls_structure_factor_coef Fsqd
_refine_ls_weighting_details 'w=1/[\s^2^(Fo^2^)+(0.0256P)^2^+1.2769P] where P=(Fo^2^+2Fc^2^)/3'
_refine_ls_weighting_scheme calc
_refine_ls_wR_factor_gt 0.0540
_refine_ls_wR_factor_ref 0.0565
_reflns_Friedel_coverage 0.000
_reflns_number_gt 4827
_reflns_number_total 5460
_reflns_threshold_expression 'I > 2\s(I)'
_cod_data_source_file ao0c01204_si_002.cif
_cod_data_source_block pot_010
_cod_depositor_comments 'Adding full bibliography for 4517647--4517650.cif.'
_cod_database_code 4517648
_shelx_shelxl_version_number 2017/1
_shelx_space_group_comment
;
The symmetry employed for this shelxl refinement is uniquely defined
by the following loop, which should always be used as a source of
symmetry information in preference to the above space-group names.
They are only intended as comments.
;
_shelx_estimated_absorpt_t_max 0.932
_shelx_estimated_absorpt_t_min 0.878
_olex2_refinement_description
;
1. Fixed Uiso
 At 1.2 times of:
  All C(H) groups
 At 1.5 times of:
  All C(H,H,H) groups
2.a Ternary CH refined with riding coordinates:
 C22(H22)
2.b Aromatic/amide H refined with riding coordinates:
 C5(H5), C6(H6), C7(H7), C8(H8), C11(H11), C12(H12), C13(H13), C14(H14),
 C17(H17), C18(H18), C20(H20), C21(H21)
2.c Idealised Me refined as rotating group:
 C23(H23A,H23B,H23C), C24(H24A,H24B,H24C), C25(H25A,H25B,H25C)
;
_olex2_submission_special_instructions 'No special instructions were received'

loop_
_space_group_symop_operation_xyz
'x, y, z'
'-x+1/2, y+1/2, -z+1/2'
'-x, -y, -z'
'x-1/2, -y-1/2, z-1/2'

loop_
_atom_site_label
_atom_site_type_symbol
_atom_site_fract_x
_atom_site_fract_y
_atom_site_fract_z
_atom_site_U_iso_or_equiv
_atom_site_adp_type
_atom_site_occupancy
_atom_site_site_symmetry_order
_atom_site_calc_flag
_atom_site_refinement_flags_posn
_atom_site_refinement_flags_adp
_atom_site_refinement_flags_occupancy
_atom_site_disorder_assembly
_atom_site_disorder_group
Ru1 Ru 0.80650(2) 0.45234(2) 0.41764(2) 0.01616(4) Uani 1 1 d . . . . .
Cl1 Cl 0.82813(3) 0.73158(5) 0.37440(3) 0.02913(10) Uani 1 1 d . . . . .
O1 O 0.87495(8) 0.54205(17) 0.58195(8) 0.0307(3) Uani 1 1 d . . . . .
N1 N 0.80876(9) 0.54306(17) 0.53302(8) 0.0209(3) Uani 1 1 d . . . . .
N2 N 0.67346(9) 0.53136(17) 0.42332(8) 0.0203(3) Uani 1 1 d . . . . .
N3 N 0.51828(9) 0.6980(2) 0.47074(9) 0.0265(3) Uani 1 1 d . . . . .
C1 C 0.73325(10) 0.6055(2) 0.55238(10) 0.0216(3) Uani 1 1 d . . . . .
C2 C 0.66591(10) 0.6005(2) 0.49223(10) 0.0211(3) Uani 1 1 d . . . . .
C3 C 0.58980(10) 0.6840(2) 0.51645(10) 0.0226(3) Uani 1 1 d . . . . .
C4 C 0.61267(11) 0.7423(2) 0.59701(10) 0.0238(3) Uani 1 1 d . . . . .
C5 C 0.56512(12) 0.8337(3) 0.64789(11) 0.0320(4) Uani 1 1 d . . . . .
H5 H 0.507294 0.868925 0.632772 0.038 Uiso 1 1 calc R . . . .
C6 C 0.60394(13) 0.8727(3) 0.72151(12) 0.0367(5) Uani 1 1 d . . . . .
H6 H 0.572474 0.936298 0.756856 0.044 Uiso 1 1 calc R . . . .
C7 C 0.68824(13) 0.8198(2) 0.74416(11) 0.0323(4) Uani 1 1 d . . . . .
H7 H 0.712979 0.846351 0.795142 0.039 Uiso 1 1 calc R . . . .
C8 C 0.73706(12) 0.7288(2) 0.69362(11) 0.0263(4) Uani 1 1 d . . . . .
H8 H 0.794602 0.693124 0.709524 0.032 Uiso 1 1 calc R . . . .
C9 C 0.69964(10) 0.6914(2) 0.61946(10) 0.0219(3) Uani 1 1 d . . . . .
C10 C 0.59963(10) 0.5451(2) 0.37232(10) 0.0215(3) Uani 1 1 d . . . . .
C11 C 0.59866(11) 0.4822(2) 0.29572(10) 0.0262(4) Uani 1 1 d . . . . .
H11 H 0.649611 0.431178 0.278249 0.031 Uiso 1 1 calc R . . . .
C12 C 0.52483(12) 0.4937(3) 0.24574(11) 0.0319(4) Uani 1 1 d . . . . .
H12 H 0.524864 0.449658 0.194176 0.038 Uiso 1 1 calc R . . . .
C13 C 0.44928(12) 0.5703(3) 0.27046(12) 0.0345(4) Uani 1 1 d . . . . .
H13 H 0.398149 0.576152 0.235844 0.041 Uiso 1 1 calc R . . . .
C14 C 0.44896(11) 0.6365(3) 0.34436(11) 0.0315(4) Uani 1 1 d . . . . .
H14 H 0.397753 0.689757 0.359998 0.038 Uiso 1 1 calc R . . . .
C15 C 0.52330(10) 0.6270(2) 0.39748(10) 0.0237(3) Uani 1 1 d . . . . .
C16 C 0.84475(11) 0.2069(2) 0.46250(10) 0.0232(3) Uani 1 1 d . . . . .
C17 C 0.78154(11) 0.1902(2) 0.39867(11) 0.0246(3) Uani 1 1 d . . . . .
H17 H 0.728614 0.133303 0.406258 0.030 Uiso 1 1 calc R . . . .
C18 C 0.79527(10) 0.2567(2) 0.32333(10) 0.0224(3) Uani 1 1 d . . . . .
H18 H 0.753612 0.235730 0.280704 0.027 Uiso 1 1 calc R . . . .
C19 C 0.86880(10) 0.3520(2) 0.31103(10) 0.0218(3) Uani 1 1 d . . . . .
C20 C 0.93204(10) 0.3753(2) 0.37642(10) 0.0247(4) Uani 1 1 d . . . . .
H20 H 0.981929 0.442302 0.370143 0.030 Uiso 1 1 calc R . . . .
C21 C 0.92124(11) 0.3007(2) 0.44909(11) 0.0248(4) Uani 1 1 d . . . . .
H21 H 0.965657 0.312736 0.490308 0.030 Uiso 1 1 calc R . . . .
C22 C 0.83330(14) 0.1359(2) 0.54308(11) 0.0318(4) Uani 1 1 d . . . . .
H22 H 0.856499 0.218363 0.582871 0.038 Uiso 1 1 calc R . . . .
C23 C 0.73786(17) 0.1026(3) 0.55772(15) 0.0519(6) Uani 1 1 d . . . . .
H23A H 0.702839 0.201034 0.543961 0.078 Uiso 1 1 calc GR . . . .
H23B H 0.733127 0.076159 0.613269 0.078 Uiso 1 1 calc GR . . . .
H23C H 0.716323 0.009197 0.525343 0.078 Uiso 1 1 calc GR . . . .
C24 C 0.88840(17) -0.0211(3) 0.55358(13) 0.0417(5) Uani 1 1 d . . . . .
H24A H 0.872078 -0.098613 0.510950 0.063 Uiso 1 1 calc GR . . . .
H24B H 0.877999 -0.072544 0.604056 0.063 Uiso 1 1 calc GR . . . .
H24C H 0.950442 0.007130 0.552478 0.063 Uiso 1 1 calc GR . . . .
C25 C 0.88082(13) 0.4341(2) 0.23398(11) 0.0309(4) Uani 1 1 d . . . . .
H25A H 0.828155 0.418370 0.198914 0.046 Uiso 1 1 calc GR . . . .
H25B H 0.931118 0.385082 0.210205 0.046 Uiso 1 1 calc GR . . . .
H25C H 0.891070 0.552553 0.242378 0.046 Uiso 1 1 calc GR . . . .

loop_
_atom_site_aniso_label
_atom_site_aniso_U_11
_atom_site_aniso_U_22
_atom_site_aniso_U_33
_atom_site_aniso_U_23
_atom_site_aniso_U_13
_atom_site_aniso_U_12
Ru1 0.01468(6) 0.01725(7) 0.01652(7) -0.00092(5) 0.00079(4) -0.00052(4)
Cl1 0.0392(2) 0.0210(2) 0.0271(2) 0.00235(17) 0.00158(18) -0.00414(17)
O1 0.0235(6) 0.0382(8) 0.0289(7) -0.0055(6) -0.0083(5) 0.0014(5)
N1 0.0199(6) 0.0215(7) 0.0210(7) -0.0006(6) -0.0015(5) -0.0004(5)
N2 0.0186(6) 0.0221(7) 0.0204(7) -0.0006(6) 0.0028(5) 0.0003(5)
N3 0.0211(7) 0.0321(8) 0.0268(8) -0.0022(6) 0.0046(6) 0.0038(6)
C1 0.0215(7) 0.0210(8) 0.0226(8) -0.0008(7) 0.0038(6) 0.0003(6)
C2 0.0205(7) 0.0213(8) 0.0219(8) -0.0003(7) 0.0038(6) 0.0011(6)
C3 0.0212(7) 0.0242(8) 0.0231(8) -0.0013(7) 0.0062(6) 0.0009(6)
C4 0.0238(8) 0.0250(8) 0.0230(8) -0.0029(7) 0.0037(6) -0.0002(7)
C5 0.0271(9) 0.0394(11) 0.0302(10) -0.0071(8) 0.0067(7) 0.0051(8)
C6 0.0397(10) 0.0408(12) 0.0307(10) -0.0129(9) 0.0102(8) 0.0035(9)
C7 0.0407(10) 0.0324(10) 0.0238(9) -0.0058(8) 0.0019(8) -0.0040(8)
C8 0.0293(8) 0.0243(9) 0.0250(9) -0.0004(7) 0.0001(7) -0.0028(7)
C9 0.0227(7) 0.0202(8) 0.0233(8) -0.0004(7) 0.0042(6) -0.0022(6)
C10 0.0192(7) 0.0236(8) 0.0218(8) 0.0019(7) 0.0024(6) 0.0001(6)
C11 0.0253(8) 0.0312(9) 0.0221(8) 0.0000(7) 0.0024(7) 0.0033(7)
C12 0.0321(9) 0.0410(11) 0.0221(9) -0.0013(8) -0.0024(7) 0.0032(8)
C13 0.0253(9) 0.0482(12) 0.0290(10) 0.0017(9) -0.0061(7) 0.0040(8)
C14 0.0201(8) 0.0420(11) 0.0324(10) 0.0011(9) 0.0018(7) 0.0055(8)
C15 0.0198(7) 0.0284(9) 0.0231(8) 0.0014(7) 0.0030(6) 0.0009(7)
C16 0.0302(8) 0.0169(8) 0.0231(8) 0.0004(7) 0.0049(7) 0.0044(6)
C17 0.0273(8) 0.0187(8) 0.0284(9) -0.0043(7) 0.0057(7) -0.0034(6)
C18 0.0226(7) 0.0223(8) 0.0223(8) -0.0064(7) 0.0009(6) 0.0017(6)
C19 0.0220(7) 0.0241(8) 0.0197(8) -0.0016(7) 0.0052(6) 0.0050(6)
C20 0.0157(7) 0.0302(9) 0.0284(9) -0.0001(7) 0.0042(6) 0.0013(6)
C21 0.0211(7) 0.0269(9) 0.0260(9) 0.0000(7) -0.0009(6) 0.0064(7)
C22 0.0500(11) 0.0229(9) 0.0232(9) 0.0012(7) 0.0077(8) 0.0003(8)
C23 0.0596(15) 0.0502(14) 0.0493(14) 0.0194(12) 0.0282(12) 0.0046(12)
C24 0.0645(14) 0.0336(11) 0.0262(10) 0.0054(9) -0.0026(10) 0.0097(10)
C25 0.0359(10) 0.0345(10) 0.0233(9) 0.0018(8) 0.0092(7) 0.0014(8)

loop_
_atom_type_symbol
_atom_type_description
_atom_type_scat_dispersion_real
_atom_type_scat_dispersion_imag
_atom_type_scat_source
C C 0.0033 0.0016 'International Tables Vol C Tables 4.2.6.8 and 6.1.1.4'
H H 0.0000 0.0000 'International Tables Vol C Tables 4.2.6.8 and 6.1.1.4'
Cl Cl 0.1484 0.1585 'International Tables Vol C Tables 4.2.6.8 and 6.1.1.4'
N N 0.0061 0.0033 'International Tables Vol C Tables 4.2.6.8 and 6.1.1.4'
O O 0.0106 0.0060 'International Tables Vol C Tables 4.2.6.8 and 6.1.1.4'
Ru Ru -1.2594 0.8363 'International Tables Vol C Tables 4.2.6.8 and 6.1.1.4'

loop_
_geom_angle_atom_site_label_1
_geom_angle_atom_site_label_2
_geom_angle_atom_site_label_3
_geom_angle
_geom_angle_site_symmetry_1
_geom_angle_site_symmetry_3
_geom_angle_publ_flag
N1 Ru1 Cl1 88.07(4) . . ?
N1 Ru1 N2 78.91(5) . . ?
N1 Ru1 C16 90.11(6) . . ?
N1 Ru1 C17 118.14(6) . . ?
N1 Ru1 C18 155.53(6) . . ?
N1 Ru1 C19 154.02(6) . . ?
N1 Ru1 C20 116.36(6) . . ?
N1 Ru1 C21 90.27(6) . . ?
N2 Ru1 Cl1 83.45(4) . . ?
N2 Ru1 C16 119.07(6) . . ?
N2 Ru1 C17 97.99(6) . . ?
N2 Ru1 C18 102.43(6) . . ?
N2 Ru1 C19 126.75(6) . . ?
N2 Ru1 C20 163.84(6) . . ?
N2 Ru1 C21 155.41(6) . . ?
C16 Ru1 Cl1 156.58(5) . . ?
C16 Ru1 C18 67.65(6) . . ?
C16 Ru1 C19 80.74(6) . . ?
C17 Ru1 Cl1 153.63(5) . . ?
C17 Ru1 C16 37.78(7) . . ?
C17 Ru1 C18 37.42(6) . . ?
C17 Ru1 C19 67.08(6) . . ?
C17 Ru1 C20 79.85(7) . . ?
C17 Ru1 C21 67.62(7) . . ?
C18 Ru1 Cl1 116.40(5) . . ?
C18 Ru1 C19 35.92(6) . . ?
C19 Ru1 Cl1 90.84(5) . . ?
C20 Ru1 Cl1 91.47(5) . . ?
C20 Ru1 C16 68.54(7) . . ?
C20 Ru1 C18 66.14(6) . . ?
C20 Ru1 C19 37.70(6) . . ?
C21 Ru1 Cl1 118.51(5) . . ?
C21 Ru1 C16 38.13(6) . . ?
C21 Ru1 C18 78.57(6) . . ?
C21 Ru1 C19 67.57(6) . . ?
C21 Ru1 C20 37.39(7) . . ?
O1 N1 Ru1 125.15(11) . . ?
O1 N1 C1 120.71(15) . . ?
C1 N1 Ru1 114.14(11) . . ?
C2 N2 Ru1 108.05(10) . . ?
C2 N2 C10 114.20(14) . . ?
C10 N2 Ru1 137.23(11) . . ?
C3 N3 C15 114.04(14) . . ?
N1 C1 C2 114.62(15) . . ?
N1 C1 C9 137.47(16) . . ?
C2 C1 C9 107.76(14) . . ?
N2 C2 C1 124.09(15) . . ?
N2 C2 C3 125.60(15) . . ?
C1 C2 C3 110.29(15) . . ?
N3 C3 C2 122.33(16) . . ?
N3 C3 C4 131.75(15) . . ?
C2 C3 C4 105.92(14) . . ?
C5 C4 C3 130.88(16) . . ?
C5 C4 C9 120.63(16) . . ?
C9 C4 C3 108.49(14) . . ?
C4 C5 H5 120.8 . . ?
C4 C5 C6 118.49(17) . . ?
C6 C5 H5 120.8 . . ?
C5 C6 H6 119.5 . . ?
C5 C6 C7 120.91(18) . . ?
C7 C6 H6 119.5 . . ?
C6 C7 H7 119.3 . . ?
C6 C7 C8 121.32(18) . . ?
C8 C7 H7 119.3 . . ?
C7 C8 H8 120.8 . . ?
C9 C8 C7 118.36(17) . . ?
C9 C8 H8 120.8 . . ?
C4 C9 C1 107.50(14) . . ?
C8 C9 C1 132.23(16) . . ?
C8 C9 C4 120.26(16) . . ?
N2 C10 C11 120.86(15) . . ?
N2 C10 C15 119.79(15) . . ?
C11 C10 C15 119.34(15) . . ?
C10 C11 H11 119.7 . . ?
C12 C11 C10 120.68(17) . . ?
C12 C11 H11 119.7 . . ?
C11 C12 H12 119.8 . . ?
C11 C12 C13 120.33(18) . . ?
C13 C12 H12 119.8 . . ?
C12 C13 H13 119.8 . . ?
C14 C13 C12 120.30(17) . . ?
C14 C13 H13 119.8 . . ?
C13 C14 H14 119.4 . . ?
C13 C14 C15 121.12(17) . . ?
C15 C14 H14 119.4 . . ?
N3 C15 C10 124.01(15) . . ?
N3 C15 C14 117.80(15) . . ?
C14 C15 C10 118.19(16) . . ?
C17 C16 Ru1 70.39(10) . . ?
C17 C16 C21 116.97(16) . . ?
C17 C16 C22 123.27(16) . . ?
C21 C16 Ru1 70.49(10) . . ?
C21 C16 C22 119.72(16) . . ?
C22 C16 Ru1 128.06(12) . . ?
Ru1 C17 H17 126.6 . . ?
C16 C17 Ru1 71.83(10) . . ?
C16 C17 H17 119.2 . . ?
C16 C17 C18 121.63(16) . . ?
C18 C17 Ru1 74.40(10) . . ?
C18 C17 H17 119.2 . . ?
Ru1 C18 H18 133.3 . . ?
C17 C18 Ru1 68.18(9) . . ?
C17 C18 H18 119.4 . . ?
C19 C18 Ru1 72.36(10) . . ?
C19 C18 C17 121.12(15) . . ?
C19 C18 H18 119.4 . . ?
C18 C19 Ru1 71.72(9) . . ?
C18 C19 C20 117.63(15) . . ?
C18 C19 C25 121.87(16) . . ?
C20 C19 Ru1 68.20(9) . . ?
C20 C19 C25 120.45(16) . . ?
C25 C19 Ru1 129.24(12) . . ?
Ru1 C20 H20 127.4 . . ?
C19 C20 Ru1 74.10(9) . . ?
C19 C20 H20 119.4 . . ?
C21 C20 Ru1 71.13(9) . . ?
C21 C20 C19 121.12(16) . . ?
C21 C20 H20 119.4 . . ?
Ru1 C21 H21 130.5 . . ?
C16 C21 Ru1 71.39(9) . . ?
C16 C21 H21 119.3 . . ?
C20 C21 Ru1 71.48(9) . . ?
C20 C21 C16 121.30(16) . . ?
C20 C21 H21 119.3 . . ?
C16 C22 H22 107.9 . . ?
C16 C22 C23 112.91(17) . . ?
C16 C22 C24 108.91(16) . . ?
C23 C22 H22 107.9 . . ?
C23 C22 C24 111.27(18) . . ?
C24 C22 H22 107.9 . . ?
C22 C23 H23A 109.5 . . ?
C22 C23 H23B 109.5 . . ?
C22 C23 H23C 109.5 . . ?
H23A C23 H23B 109.5 . . ?
H23A C23 H23C 109.5 . . ?
H23B C23 H23C 109.5 . . ?
C22 C24 H24A 109.5 . . ?
C22 C24 H24B 109.5 . . ?
C22 C24 H24C 109.5 . . ?
H24A C24 H24B 109.5 . . ?
H24A C24 H24C 109.5 . . ?
H24B C24 H24C 109.5 . . ?
C19 C25 H25A 109.5 . . ?
C19 C25 H25B 109.5 . . ?
C19 C25 H25C 109.5 . . ?
H25A C25 H25B 109.5 . . ?
H25A C25 H25C 109.5 . . ?
H25B C25 H25C 109.5 . . ?

loop_
_geom_bond_atom_site_label_1
_geom_bond_atom_site_label_2
_geom_bond_distance
_geom_bond_site_symmetry_2
_geom_bond_publ_flag
Ru1 Cl1 2.4066(5) . ?
Ru1 N1 2.1007(14) . ?
Ru1 N2 2.1468(13) . ?
Ru1 C16 2.1933(17) . ?
Ru1 C17 2.1746(17) . ?
Ru1 C18 2.2561(16) . ?
Ru1 C19 2.2643(16) . ?
Ru1 C20 2.1860(16) . ?
Ru1 C21 2.1815(16) . ?
O1 N1 1.2692(18) . ?
N1 C1 1.326(2) . ?
N2 C2 1.315(2) . ?
N2 C10 1.384(2) . ?
N3 C3 1.307(2) . ?
N3 C15 1.384(2) . ?
C1 C2 1.406(2) . ?
C1 C9 1.464(2) . ?
C2 C3 1.434(2) . ?
C3 C4 1.474(2) . ?
C4 C5 1.386(2) . ?
C4 C9 1.423(2) . ?
C5 H5 0.9500 . ?
C5 C6 1.390(3) . ?
C6 H6 0.9500 . ?
C6 C7 1.391(3) . ?
C7 H7 0.9500 . ?
C7 C8 1.392(3) . ?
C8 H8 0.9500 . ?
C8 C9 1.387(2) . ?
C10 C11 1.403(2) . ?
C10 C15 1.436(2) . ?
C11 H11 0.9500 . ?
C11 C12 1.373(2) . ?
C12 H12 0.9500 . ?
C12 C13 1.404(3) . ?
C13 H13 0.9500 . ?
C13 C14 1.371(3) . ?
C14 H14 0.9500 . ?
C14 C15 1.409(2) . ?
C16 C17 1.414(2) . ?
C16 C21 1.429(2) . ?
C16 C22 1.513(2) . ?
C17 H17 0.9500 . ?
C17 C18 1.424(2) . ?
C18 H18 0.9500 . ?
C18 C19 1.394(2) . ?
C19 C20 1.440(2) . ?
C19 C25 1.496(2) . ?
C20 H20 0.9500 . ?
C20 C21 1.400(2) . ?
C21 H21 0.9500 . ?
C22 H22 1.0000 . ?
C22 C23 1.526(3) . ?
C22 C24 1.529(3) . ?
C23 H23A 0.9800 . ?
C23 H23B 0.9800 . ?
C23 H23C 0.9800 . ?
C24 H24A 0.9800 . ?
C24 H24B 0.9800 . ?
C24 H24C 0.9800 . ?
C25 H25A 0.9800 . ?
C25 H25B 0.9800 . ?
C25 H25C 0.9800 . ?
